data_2233763
loop_
_publ_author_name
'Shi, Yu-Sheng'
'Ran, Mao-Qian'
'Chen, Ying-Ying'
'Yuan, Ai-Hua'

_publ_section_title
;
 Tetraaquatetrakis(4,4'-bipyridine dioxide-\k<i>O</i>)terbium(III)
 octacyanidotungstate(V)
;
_journal_coeditor_code BX2386
_journal_issue 3
_journal_name_full 'Acta Crystallographica Section E'
_journal_page_first m288
_journal_paper_doi 10.1107/S1600536812005004
_journal_volume 68
_journal_year 2012
_chemical_formula_iupac '[Tb (C10 H8 N2 O2)4 (H2 O)4] [W (C N)8]'
_chemical_formula_moiety 'C40 H40 N8 O12 Tb 3+, C8 N8 W 3-'
_chemical_formula_sum 'C48 H40 N16 O12 Tb W'
_chemical_formula_weight 1375.73
_chemical_name_systematic
;
Tetraaquatetrakis(4,4'-bipyridine dioxide-\k<i>O</i>)terbium(III)
octacyanidotungstate(V)
;
_space_group_IT_number 85
_symmetry_cell_setting tetragonal
_symmetry_space_group_name_Hall '-P 4a'
_symmetry_space_group_name_H-M 'P 4/n :2'
_atom_sites_solution_hydrogens geom
_atom_sites_solution_primary direct
_atom_sites_solution_secondary difmap
_audit_creation_method SHELXL-97
_cell_angle_alpha 90.00
_cell_angle_beta 90.00
_cell_angle_gamma 90.00
_cell_formula_units_Z 2
_cell_length_a 17.9222(7)
_cell_length_b 17.9222(7)
_cell_length_c 7.8915(6)
_cell_measurement_reflns_used 9955
_cell_measurement_temperature 291(2)
_cell_measurement_theta_max 27.52
_cell_measurement_theta_min 2.27
_cell_volume 2534.8(2)
_computing_cell_refinement 'SMART (Bruker, 2004)'
_computing_data_collection 'SMART (Bruker, 2004)'
_computing_data_reduction 'SAINT (Bruker, 2004)'
_computing_molecular_graphics 'DIAMOND (Brandenburg, 2006)'
_computing_publication_material 'SHELXTL (Sheldrick, 2008)'
_computing_structure_refinement 'SHELXL97 (Sheldrick, 2008)'
_computing_structure_solution 'SHELXS97 (Sheldrick, 2008)'
_diffrn_ambient_temperature 291(2)
_diffrn_measured_fraction_theta_full 1.000
_diffrn_measured_fraction_theta_max 1.000
_diffrn_measurement_device_type 'Bruker SMART APEX CCD'
_diffrn_measurement_method '\f and \w scans'
_diffrn_radiation_monochromator graphite
_diffrn_radiation_source 'fine-focus sealed tube'
_diffrn_radiation_type MoK\a
_diffrn_radiation_wavelength 0.71073
_diffrn_reflns_av_R_equivalents 0.0315
_diffrn_reflns_av_sigmaI/netI 0.0168
_diffrn_reflns_limit_h_max 22
_diffrn_reflns_limit_h_min -22
_diffrn_reflns_limit_k_max 22
_diffrn_reflns_limit_k_min -22
_diffrn_reflns_limit_l_max 9
_diffrn_reflns_limit_l_min -9
_diffrn_reflns_number 19073
_diffrn_reflns_theta_full 26.00
_diffrn_reflns_theta_max 26.00
_diffrn_reflns_theta_min 1.61
_exptl_absorpt_coefficient_mu 3.731
_exptl_absorpt_correction_T_max 0.5224
_exptl_absorpt_correction_T_min 0.4438
_exptl_absorpt_correction_type multi-scan
_exptl_absorpt_process_details '(SADABS; Bruker, 2004)'
_exptl_crystal_colour yellow
_exptl_crystal_density_diffrn 1.802
_exptl_crystal_density_method 'not measured'
_exptl_crystal_description block
_exptl_crystal_F_000 1350
_exptl_crystal_size_max 0.26
_exptl_crystal_size_mid 0.23
_exptl_crystal_size_min 0.20
_refine_diff_density_max 0.300
_refine_diff_density_min -0.635
_refine_ls_extinction_method none
_refine_ls_goodness_of_fit_ref 1.070
_refine_ls_hydrogen_treatment constr
_refine_ls_matrix_type full
_refine_ls_number_parameters 177
_refine_ls_number_reflns 2498
_refine_ls_number_restraints 0
_refine_ls_restrained_S_all 1.070
_refine_ls_R_factor_all 0.0158
_refine_ls_R_factor_gt 0.0138
_refine_ls_shift/su_max 0.001
_refine_ls_shift/su_mean 0.000
_refine_ls_structure_factor_coef Fsqd
_refine_ls_weighting_details 'calc w=1/[\s^2^(Fo^2^)+(0.0164P)^2^+1.7030P] where P=(Fo^2^+2Fc^2^)/3'
_refine_ls_weighting_scheme calc
_refine_ls_wR_factor_gt 0.0360
_refine_ls_wR_factor_ref 0.0370
_reflns_number_gt 2299
_reflns_number_total 2498
_reflns_threshold_expression I>2\s(I)
_cod_data_source_file bx2386.cif
_cod_data_source_block I
_cod_original_sg_symbol_H-M 'P 4/n'
_cod_database_code 2233763
_cod_database_fobs_code 2233763

loop_
_symmetry_equiv_pos_as_xyz
'x, y, z'
'-y+1/2, x, z'
'-x+1/2, -y+1/2, z'
'y, -x+1/2, z'
'-x, -y, -z'
'y-1/2, -x, -z'
'x-1/2, y-1/2, -z'
'-y, x-1/2, -z'

loop_
_atom_site_type_symbol
_atom_site_label
_atom_site_fract_x
_atom_site_fract_y
_atom_site_fract_z
_atom_site_U_iso_or_equiv
_atom_site_adp_type
_atom_site_calc_flag
_atom_site_refinement_flags
_atom_site_occupancy
_atom_site_symmetry_multiplicity
W W1 0.7500 0.7500 0.24882(2) 0.01913(5) Uani d S 1 4
Tb Tb1 0.2500 0.7500 0.5000 0.01051(5) Uani d S 1 4
O O1 0.29389(7) 0.81662(7) 0.25409(15) 0.0171(3) Uani d . 1 1
H H1B 0.3287 0.8015 0.1848 0.021 Uiso d R 1 1
H H1A 0.2637 0.8394 0.1839 0.021 Uiso d R 1 1
N N1 0.68065(11) 0.89541(11) 0.0386(3) 0.0393(5) Uani d . 1 1
C C1 0.70418(11) 0.84317(11) 0.1061(3) 0.0284(5) Uani d . 1 1
O O2 0.35045(7) 0.67744(8) 0.39890(16) 0.0239(3) Uani d . 1 1
N N2 0.59625(11) 0.79552(11) 0.4621(3) 0.0374(5) Uani d . 1 1
C C2 0.65117(11) 0.78032(11) 0.3929(3) 0.0278(4) Uani d . 1 1
O O3 0.72018(7) 0.38740(8) 1.00441(16) 0.0212(3) Uani d . 1 1
N N3 0.39907(9) 0.63844(9) 0.49170(19) 0.0194(3) Uani d . 1 1
C C7 0.46983(11) 0.66305(11) 0.5066(3) 0.0248(4) Uani d . 1 1
H H7 0.4843 0.7066 0.4515 0.030 Uiso calc R 1 1
C C6 0.52093(11) 0.62425(11) 0.6029(3) 0.0234(4) Uani d . 1 1
H H6 0.5695 0.6420 0.6125 0.028 Uiso calc R 1 1
C C5 0.50060(10) 0.55836(10) 0.6866(2) 0.0171(4) Uani d . 1 1
C C4 0.42720(10) 0.53429(11) 0.6643(2) 0.0200(4) Uani d . 1 1
H H4 0.4114 0.4903 0.7157 0.024 Uiso calc R 1 1
C C3 0.37781(11) 0.57476(11) 0.5672(2) 0.0226(4) Uani d . 1 1
H H3 0.3291 0.5578 0.5538 0.027 Uiso calc R 1 1
C C8 0.55622(10) 0.51442(10) 0.7837(2) 0.0158(4) Uani d . 1 1
C C12 0.62818(10) 0.54238(10) 0.8120(2) 0.0194(4) Uani d . 1 1
H H12 0.6399 0.5906 0.7774 0.023 Uiso calc R 1 1
C C11 0.68155(10) 0.49949(10) 0.8903(2) 0.0202(4) Uani d . 1 1
H H11 0.7290 0.5189 0.9089 0.024 Uiso calc R 1 1
N N4 0.66553(8) 0.42914(8) 0.94064(19) 0.0163(3) Uani d . 1 1
C C10 0.59602(10) 0.40097(10) 0.9223(2) 0.0178(4) Uani d . 1 1
H H10 0.5854 0.3532 0.9613 0.021 Uiso calc R 1 1
C C9 0.54087(10) 0.44284(10) 0.8461(2) 0.0171(4) Uani d . 1 1
H H9 0.4930 0.4234 0.8360 0.021 Uiso calc R 1 1

loop_
_atom_site_aniso_label
_atom_site_aniso_U_11
_atom_site_aniso_U_22
_atom_site_aniso_U_33
_atom_site_aniso_U_12
_atom_site_aniso_U_13
_atom_site_aniso_U_23
W1 0.01293(6) 0.01293(6) 0.03153(10) 0.000 0.000 0.000
Tb1 0.01091(6) 0.01091(6) 0.00970(8) 0.000 0.000 0.000
O1 0.0165(6) 0.0216(7) 0.0134(6) 0.0015(5) 0.0022(5) 0.0030(5)
N1 0.0269(10) 0.0294(10) 0.0617(14) -0.0036(8) -0.0126(9) 0.0106(10)
C1 0.0180(10) 0.0236(10) 0.0435(12) -0.0035(8) -0.0054(9) 0.0016(10)
O2 0.0219(7) 0.0334(8) 0.0165(6) 0.0156(6) -0.0023(5) 0.0007(6)
N2 0.0276(10) 0.0317(10) 0.0528(12) -0.0001(8) 0.0092(9) -0.0084(9)
C2 0.0233(10) 0.0178(9) 0.0422(12) -0.0016(8) 0.0001(9) -0.0039(9)
O3 0.0184(7) 0.0235(7) 0.0217(7) 0.0064(5) -0.0021(5) 0.0064(5)
N3 0.0183(8) 0.0235(8) 0.0163(8) 0.0101(7) -0.0004(6) -0.0014(6)
C7 0.0223(10) 0.0201(10) 0.0322(11) 0.0039(8) 0.0008(8) 0.0060(8)
C6 0.0164(9) 0.0200(9) 0.0337(11) 0.0009(7) -0.0031(8) 0.0037(8)
C5 0.0190(9) 0.0165(9) 0.0159(8) 0.0048(7) 0.0009(7) -0.0032(7)
C4 0.0186(9) 0.0199(9) 0.0216(9) 0.0009(7) -0.0002(8) 0.0014(8)
C3 0.0171(9) 0.0268(10) 0.0238(10) 0.0021(8) -0.0004(8) -0.0016(8)
C8 0.0170(9) 0.0166(9) 0.0137(8) 0.0032(7) 0.0022(7) -0.0039(7)
C12 0.0218(9) 0.0144(9) 0.0220(9) -0.0014(7) -0.0017(8) 0.0015(7)
C11 0.0182(9) 0.0201(9) 0.0222(9) -0.0031(7) -0.0024(8) 0.0019(8)
N4 0.0167(7) 0.0188(8) 0.0133(7) 0.0048(6) -0.0001(6) 0.0008(6)
C10 0.0202(9) 0.0163(9) 0.0169(9) 0.0004(7) 0.0037(7) 0.0008(7)
C9 0.0164(9) 0.0180(9) 0.0170(9) 0.0005(7) 0.0027(7) -0.0013(7)

loop_
_atom_type_symbol
_atom_type_description
_atom_type_scat_dispersion_real
_atom_type_scat_dispersion_imag
_atom_type_scat_source
C C 0.0033 0.0016 'International Tables Vol C Tables 4.2.6.8 and 6.1.1.4'
H H 0.0000 0.0000 'International Tables Vol C Tables 4.2.6.8 and 6.1.1.4'
N N 0.0061 0.0033 'International Tables Vol C Tables 4.2.6.8 and 6.1.1.4'
O O 0.0106 0.0060 'International Tables Vol C Tables 4.2.6.8 and 6.1.1.4'
Tb Tb -0.1723 4.1537 'International Tables Vol C Tables 4.2.6.8 and 6.1.1.4'
W W -0.8490 6.8722 'International Tables Vol C Tables 4.2.6.8 and 6.1.1.4'

loop_
_geom_angle_atom_site_label_1
_geom_angle_atom_site_label_2
_geom_angle_atom_site_label_3
_geom_angle_site_symmetry_1
_geom_angle_site_symmetry_3
_geom_angle
C2 W1 C2 2_655 3_665 74.13(6)
C2 W1 C2 2_655 4_565 116.94(12)
C2 W1 C2 3_665 4_565 74.13(6)
C2 W1 C2 2_655 . 74.13(6)
C2 W1 C2 3_665 . 116.94(12)
C2 W1 C2 4_565 . 74.13(6)
C2 W1 C1 2_655 2_655 76.77(8)
C2 W1 C1 3_665 2_655 143.32(7)
C2 W1 C1 4_565 2_655 140.38(7)
C2 W1 C1 . 2_655 74.90(8)
C2 W1 C1 2_655 3_665 74.90(8)
C2 W1 C1 3_665 3_665 76.77(8)
C2 W1 C1 4_565 3_665 143.32(7)
C2 W1 C1 . 3_665 140.38(7)
C1 W1 C1 2_655 3_665 74.45(6)
C2 W1 C1 2_655 . 143.32(7)
C2 W1 C1 3_665 . 140.38(7)
C2 W1 C1 4_565 . 74.90(8)
C2 W1 C1 . . 76.77(8)
C1 W1 C1 2_655 . 74.45(6)
C1 W1 C1 3_665 . 117.63(12)
C2 W1 C1 2_655 4_565 140.38(7)
C2 W1 C1 3_665 4_565 74.90(8)
C2 W1 C1 4_565 4_565 76.77(8)
C2 W1 C1 . 4_565 143.32(7)
C1 W1 C1 2_655 4_565 117.63(12)
C1 W1 C1 3_665 4_565 74.45(6)
C1 W1 C1 . 4_565 74.45(6)
O2 Tb1 O2 6_566 8_666 140.48(6)
O2 Tb1 O2 6_566 . 96.56(2)
O2 Tb1 O2 8_666 . 96.56(2)
O2 Tb1 O2 6_566 3_565 96.56(2)
O2 Tb1 O2 8_666 3_565 96.56(2)
O2 Tb1 O2 . 3_565 140.48(6)
O2 Tb1 O1 6_566 3_565 73.41(4)
O2 Tb1 O1 8_666 3_565 146.09(4)
O2 Tb1 O1 . 3_565 72.77(5)
O2 Tb1 O1 3_565 3_565 75.63(5)
O2 Tb1 O1 6_566 6_566 75.63(5)
O2 Tb1 O1 8_666 6_566 72.77(5)
O2 Tb1 O1 . 6_566 73.41(4)
O2 Tb1 O1 3_565 6_566 146.09(4)
O1 Tb1 O1 3_565 6_566 130.40(4)
O2 Tb1 O1 6_566 . 146.09(4)
O2 Tb1 O1 8_666 . 73.41(4)
O2 Tb1 O1 . . 75.63(5)
O2 Tb1 O1 3_565 . 72.77(5)
O1 Tb1 O1 3_565 . 72.76(6)
O1 Tb1 O1 6_566 . 130.40(4)
O2 Tb1 O1 6_566 8_666 72.77(5)
O2 Tb1 O1 8_666 8_666 75.63(5)
O2 Tb1 O1 . 8_666 146.09(4)
O2 Tb1 O1 3_565 8_666 73.41(4)
O1 Tb1 O1 3_565 8_666 130.40(4)
O1 Tb1 O1 6_566 8_666 72.76(6)
O1 Tb1 O1 . 8_666 130.40(4)
Tb1 O1 H1B . . 125.7
Tb1 O1 H1A . . 122.6
H1B O1 H1A . . 101.0
N1 C1 W1 . . 175.9(2)
N3 O2 Tb1 . . 126.92(10)
N2 C2 W1 . . 176.3(2)
O2 N3 C3 . . 120.20(16)
O2 N3 C7 . . 119.38(16)
C3 N3 C7 . . 120.42(16)
N3 C7 C6 . . 120.54(18)
N3 C7 H7 . . 119.7
C6 C7 H7 . . 119.7
C7 C6 C5 . . 120.81(18)
C7 C6 H6 . . 119.6
C5 C6 H6 . . 119.6
C4 C5 C6 . . 116.52(17)
C4 C5 C8 . . 122.29(17)
C6 C5 C8 . . 121.07(17)
C3 C4 C5 . . 120.87(18)
C3 C4 H4 . . 119.6
C5 C4 H4 . . 119.6
N3 C3 C4 . . 120.81(18)
N3 C3 H3 . . 119.6
C4 C3 H3 . . 119.6
C9 C8 C12 . . 116.87(17)
C9 C8 C5 . . 122.38(17)
C12 C8 C5 . . 120.72(17)
C11 C12 C8 . . 120.82(17)
C11 C12 H12 . . 119.6
C8 C12 H12 . . 119.6
N4 C11 C12 . . 120.38(17)
N4 C11 H11 . . 119.8
C12 C11 H11 . . 119.8
O3 N4 C10 . . 120.56(15)
O3 N4 C11 . . 118.59(15)
C10 N4 C11 . . 120.83(16)
N4 C10 C9 . . 120.25(17)
N4 C10 H10 . . 119.9
C9 C10 H10 . . 119.9
C10 C9 C8 . . 120.71(17)
C10 C9 H9 . . 119.6
C8 C9 H9 . . 119.6

loop_
_geom_bond_atom_site_label_1
_geom_bond_atom_site_label_2
_geom_bond_site_symmetry_2
_geom_bond_distance
W1 C2 2_655 2.174(2)
W1 C2 3_665 2.174(2)
W1 C2 4_565 2.174(2)
W1 C2 . 2.174(2)
W1 C1 2_655 2.175(2)
W1 C1 3_665 2.175(2)
W1 C1 . 2.175(2)
W1 C1 4_565 2.175(2)
Tb1 O2 6_566 2.3598(13)
Tb1 O2 8_666 2.3598(13)
Tb1 O2 . 2.3598(13)
Tb1 O2 3_565 2.3598(13)
Tb1 O1 3_565 2.4104(12)
Tb1 O1 6_566 2.4104(12)
Tb1 O1 . 2.4104(12)
Tb1 O1 8_666 2.4104(12)
O1 H1B . 0.8724
O1 H1A . 0.8755
N1 C1 . 1.157(3)
O2 N3 . 1.336(2)
N2 C2 . 1.158(3)
O3 N4 . 1.3312(19)
N3 C3 . 1.343(3)
N3 C7 . 1.348(3)
C7 C6 . 1.378(3)
C7 H7 . 0.9300
C6 C5 . 1.401(3)
C6 H6 . 0.9300
C5 C4 . 1.396(3)
C5 C8 . 1.484(3)
C4 C3 . 1.377(3)
C4 H4 . 0.9300
C3 H3 . 0.9300
C8 C9 . 1.401(3)
C8 C12 . 1.402(3)
C12 C11 . 1.374(3)
C12 H12 . 0.9300
C11 N4 . 1.353(2)
C11 H11 . 0.9300
N4 C10 . 1.352(2)
C10 C9 . 1.379(3)
C10 H10 . 0.9300
C9 H9 . 0.9300

loop_
_geom_hbond_atom_site_label_D
_geom_hbond_atom_site_label_H
_geom_hbond_atom_site_label_A
_geom_hbond_site_symmetry_A
_geom_hbond_distance_DH
_geom_hbond_distance_HA
_geom_hbond_distance_DA
_geom_hbond_angle_DHA
O1 H1B O3 4_564 0.87 1.81 2.6695(18) 166.8
O1 H1A O3 7_566 0.88 1.89 2.7415(18) 165.2
